data_7133988
loop_
_publ_author_name
'Kuruppu, Udara M.'
'Magdaleno, Alvaro J.'
'Kshirsagar, Anuraj S.'
'Donnadieu, Bruno'
'Prins, Ferry'
'Gangishetty, Mahesh K.'

_publ_section_title
;
 Interstitial and substitutional doping of Mn<sup>2+</sup> in 2D
 PEA<sub>2</sub>PbBr<sub>4</sub> and BA<sub>2</sub>PbBr<sub>4</sub>
 perovskites.
;
_journal_issue 100
_journal_name_full 'Chemical communications (Cambridge, England)'
_journal_page_first 14960
_journal_page_last 14963
_journal_paper_doi 10.1039/d4cc04074k
_journal_volume 60
_journal_year 2024
_chemical_formula_moiety 'C4 H12 Br2 N Pb0.50'
_chemical_formula_sum 'C4 H12 Br2 N Pb0.5'
_chemical_formula_weight 337.56
_space_group_crystal_system orthorhombic
_space_group_IT_number 61
_space_group_name_Hall '-P 2ac 2ab'
_space_group_name_H-M_alt 'P b c a'
_atom_sites_solution_hydrogens geom
_audit_creation_method SHELXL-2019/1
_cell_angle_alpha 90
_cell_angle_beta 90
_cell_angle_gamma 90
_cell_formula_units_Z 8
_cell_length_a 8.2490(8)
_cell_length_b 8.1326(8)
_cell_length_c 27.428(3)
_cell_measurement_reflns_used 1526
_cell_measurement_temperature 100(2)
_cell_measurement_theta_max 30.503
_cell_measurement_theta_min 2.882
_cell_volume 1840.0(3)
_computing_cell_refinement 'APEX5 v2023.9.2'
_computing_data_collection 'APEX5 v2023.9.2'
_computing_data_reduction 'Saint, APEX5 v2023.9.2.'
_computing_molecular_graphics 'Mercury 2022-3.0,POV-Ray v 3.7'
_computing_publication_material 'APEX5 v2023.9.2'
_computing_structure_refinement 'SHELXL-2019/1 (Sheldrick, 2019)'
_computing_structure_solution SHELXT
_diffrn_ambient_temperature 100(2)
_diffrn_measured_fraction_theta_full 0.997
_diffrn_measured_fraction_theta_max 0.939
_diffrn_measurement_device_type 'Bruker AXS D8 Venture'
_diffrn_measurement_method 'profile data from \q/2\q scans'
_diffrn_radiation_type MoK\a
_diffrn_radiation_wavelength 0.71073
_diffrn_reflns_av_R_equivalents 0.0736
_diffrn_reflns_av_unetI/netI 0.0335
_diffrn_reflns_Laue_measured_fraction_full 0.997
_diffrn_reflns_Laue_measured_fraction_max 0.939
_diffrn_reflns_limit_h_max 11
_diffrn_reflns_limit_h_min -10
_diffrn_reflns_limit_k_max 10
_diffrn_reflns_limit_k_min -11
_diffrn_reflns_limit_l_max 37
_diffrn_reflns_limit_l_min -37
_diffrn_reflns_number 53118
_diffrn_reflns_point_group_measured_fraction_full 0.997
_diffrn_reflns_point_group_measured_fraction_max 0.939
_diffrn_reflns_theta_full 25.242
_diffrn_reflns_theta_max 30.503
_diffrn_reflns_theta_min 2.882
_exptl_absorpt_coefficient_mu 17.836
_exptl_absorpt_correction_T_max 0.123
_exptl_absorpt_correction_T_min 0.043
_exptl_absorpt_correction_type multi-scan
_exptl_absorpt_process_details Sadabs
_exptl_crystal_colour colorless
_exptl_crystal_density_diffrn 2.437
_exptl_crystal_description 'prism frag'
_exptl_crystal_F_000 1232
_exptl_crystal_size_max 0.479
_exptl_crystal_size_mid 0.346
_exptl_crystal_size_min 0.202
_refine_diff_density_max 6.148
_refine_diff_density_min -5.973
_refine_diff_density_rms 0.969
_refine_ls_extinction_method none
_refine_ls_goodness_of_fit_ref 1.201
_refine_ls_hydrogen_treatment constr
_refine_ls_matrix_type full
_refine_ls_number_parameters 72
_refine_ls_number_reflns 2636
_refine_ls_number_restraints 0
_refine_ls_restrained_S_all 1.201
_refine_ls_R_factor_all 0.0877
_refine_ls_R_factor_gt 0.0758
_refine_ls_shift/su_max 0.001
_refine_ls_shift/su_mean 0.000
_refine_ls_structure_factor_coef Fsqd
_refine_ls_weighting_details 'w=1/[\s^2^(Fo^2^)+(0.1694P)^2^+9.4638P] where P=(Fo^2^+2Fc^2^)/3'
_refine_ls_weighting_scheme calc
_refine_ls_wR_factor_gt 0.2315
_refine_ls_wR_factor_ref 0.2503
_reflns_Friedel_coverage 0.000
_reflns_number_gt 2255
_reflns_number_total 2636
_reflns_threshold_expression 'I > 2\s(I)'
_cod_data_source_file d4cc04074k1.cif
_cod_data_source_block ba-pure-100k
_cod_depositor_comments 'Adding full bibliography for 7133987--7133988.cif.'
_cod_original_formula_sum 'C4 H12 Br2 N Pb0.50'
_cod_database_code 7133988
_shelx_space_group_comment
;
The symmetry employed for this shelxl refinement is uniquely defined
by the following loop, which should always be used as a source of
symmetry information in preference to the above space-group names.
They are only intended as comments.
;
_shelx_estimated_absorpt_t_min 0.043
_shelx_estimated_absorpt_t_max 0.123

loop_
_space_group_symop_operation_xyz
'x, y, z'
'-x+1/2, -y, z+1/2'
'-x, y+1/2, -z+1/2'
'x+1/2, -y+1/2, -z'
'-x, -y, -z'
'x-1/2, y, -z-1/2'
'x, -y-1/2, z-1/2'
'-x-1/2, y-1/2, z'

loop_
_atom_site_label
_atom_site_type_symbol
_atom_site_fract_x
_atom_site_fract_y
_atom_site_fract_z
_atom_site_U_iso_or_equiv
_atom_site_adp_type
_atom_site_occupancy
_atom_site_site_symmetry_order
_atom_site_calc_flag
_atom_site_refinement_flags_posn
_atom_site_refinement_flags_adp
_atom_site_refinement_flags_occupancy
_atom_site_disorder_assembly
_atom_site_disorder_group
Pb1 Pb 0.500000 1.000000 0.500000 0.0108(3) Uani 1 2 d S . P . .
Br1 Br 0.30980(12) 0.68944(12) 0.50127(3) 0.0166(3) Uani 1 1 d . . . . .
Br2 Br 0.46923(17) 1.01738(12) 0.39071(4) 0.0170(3) Uani 1 1 d . . . . .
N1 N 0.5741(9) 0.5765(9) 0.5895(3) 0.0171(14) Uani 1 1 d . . . . .
H1A H 0.558279 0.681289 0.600083 0.026 Uiso 1 1 calc R U . . .
H1B H 0.558746 0.572103 0.556640 0.026 Uiso 1 1 calc R U . . .
H1C H 0.677066 0.544403 0.596661 0.026 Uiso 1 1 calc R U . . .
C1 C 0.4577(15) 0.4657(14) 0.6138(3) 0.022(2) Uani 1 1 d . . . . .
H1D H 0.476415 0.351033 0.603069 0.027 Uiso 1 1 calc R U . . .
H1E H 0.345627 0.496888 0.604894 0.027 Uiso 1 1 calc R U . . .
C2 C 0.4794(14) 0.4777(13) 0.6691(5) 0.020(2) Uani 1 1 d . . . . .
H2A H 0.460471 0.592620 0.679613 0.024 Uiso 1 1 calc R U . . .
H2B H 0.592181 0.448096 0.677730 0.024 Uiso 1 1 calc R U . . .
C3 C 0.3621(13) 0.3638(13) 0.6962(3) 0.028(2) Uani 1 1 d . . . . .
H3A H 0.249591 0.392346 0.686939 0.034 Uiso 1 1 calc R U . . .
H3B H 0.382352 0.248962 0.685890 0.034 Uiso 1 1 calc R U . . .
C4 C 0.3788(15) 0.3752(18) 0.7501(3) 0.041(3) Uani 1 1 d . . P . .
H4A H 0.492419 0.357957 0.759277 0.062 Uiso 1 1 calc R U . . .
H4B H 0.311230 0.290926 0.765588 0.062 Uiso 1 1 calc R U . . .
H4C H 0.343818 0.484314 0.761085 0.062 Uiso 1 1 calc R U . . .

loop_
_atom_site_aniso_label
_atom_site_aniso_U_11
_atom_site_aniso_U_22
_atom_site_aniso_U_33
_atom_site_aniso_U_23
_atom_site_aniso_U_13
_atom_site_aniso_U_12
Pb1 0.0106(4) 0.0104(4) 0.0112(4) 0.00034(12) -0.00018(13) 0.00012(13)
Br1 0.0155(6) 0.0148(5) 0.0194(6) 0.0013(2) -0.0026(3) -0.0045(3)
Br2 0.0188(5) 0.0175(5) 0.0147(5) -0.0007(3) 0.0033(4) 0.0016(3)
N1 0.017(3) 0.015(3) 0.019(4) 0.005(3) -0.006(3) 0.003(3)
C1 0.027(6) 0.028(5) 0.012(4) -0.001(4) -0.002(4) -0.007(5)
C2 0.022(5) 0.024(4) 0.015(5) -0.006(4) -0.003(4) -0.006(4)
C3 0.026(5) 0.036(5) 0.021(5) 0.006(4) 0.004(4) 0.003(4)
C4 0.037(6) 0.074(9) 0.014(5) 0.011(5) 0.007(4) 0.003(6)

loop_
_atom_type_symbol
_atom_type_description
_atom_type_scat_dispersion_real
_atom_type_scat_dispersion_imag
_atom_type_scat_source
C C 0.0033 0.0016 'International Tables Vol C Tables 4.2.6.8 and 6.1.1.4'
H H 0.0000 0.0000 'International Tables Vol C Tables 4.2.6.8 and 6.1.1.4'
Br Br -0.2901 2.4595 'International Tables Vol C Tables 4.2.6.8 and 6.1.1.4'
Pb Pb -3.3944 10.1111 'International Tables Vol C Tables 4.2.6.8 and 6.1.1.4'
N N 0.0061 0.0033 'International Tables Vol C Tables 4.2.6.8 and 6.1.1.4'

loop_
_geom_angle_atom_site_label_1
_geom_angle_atom_site_label_2
_geom_angle_atom_site_label_3
_geom_angle
_geom_angle_site_symmetry_1
_geom_angle_site_symmetry_3
_geom_angle_publ_flag
Br1 Pb1 Br1 180.0 5_676 . ?
Br1 Pb1 Br1 90.773(11) 5_676 8_665 ?
Br1 Pb1 Br1 89.227(11) . 8_665 ?
Br1 Pb1 Br1 89.227(11) 5_676 4_566 ?
Br1 Pb1 Br1 90.773(11) . 4_566 ?
Br1 Pb1 Br1 180.0 8_665 4_566 ?
Br1 Pb1 Br2 90.40(2) 5_676 5_676 ?
Br1 Pb1 Br2 89.60(2) . 5_676 ?
Br1 Pb1 Br2 94.87(3) 8_665 5_676 ?
Br1 Pb1 Br2 85.13(3) 4_566 5_676 ?
Br1 Pb1 Br2 89.60(2) 5_676 . ?
Br1 Pb1 Br2 90.40(2) . . ?
Br1 Pb1 Br2 85.13(3) 8_665 . ?
Br1 Pb1 Br2 94.87(3) 4_566 . ?
Br2 Pb1 Br2 180.00(4) 5_676 . ?
Pb1 Br1 Pb1 152.90(4) . 4_466 ?
C1 N1 H1A 109.5 . . ?
C1 N1 H1B 109.5 . . ?
H1A N1 H1B 109.5 . . ?
C1 N1 H1C 109.5 . . ?
H1A N1 H1C 109.5 . . ?
H1B N1 H1C 109.5 . . ?
N1 C1 C2 109.5(9) . . ?
N1 C1 H1D 109.8 . . ?
C2 C1 H1D 109.8 . . ?
N1 C1 H1E 109.8 . . ?
C2 C1 H1E 109.8 . . ?
H1D C1 H1E 108.2 . . ?
C1 C2 C3 111.6(9) . . ?
C1 C2 H2A 109.3 . . ?
C3 C2 H2A 109.3 . . ?
C1 C2 H2B 109.3 . . ?
C3 C2 H2B 109.3 . . ?
H2A C2 H2B 108.0 . . ?
C4 C3 C2 112.7(10) . . ?
C4 C3 H3A 109.1 . . ?
C2 C3 H3A 109.1 . . ?
C4 C3 H3B 109.1 . . ?
C2 C3 H3B 109.1 . . ?
H3A C3 H3B 107.8 . . ?
C3 C4 H4A 109.5 . . ?
C3 C4 H4B 109.5 . . ?
H4A C4 H4B 109.5 . . ?
C3 C4 H4C 109.5 . . ?
H4A C4 H4C 109.5 . . ?
H4B C4 H4C 109.5 . . ?

loop_
_geom_bond_atom_site_label_1
_geom_bond_atom_site_label_2
_geom_bond_distance
_geom_bond_site_symmetry_2
_geom_bond_publ_flag
Pb1 Br1 2.9735(10) 5_676 ?
Pb1 Br1 2.9736(10) . ?
Pb1 Br1 2.9842(10) 8_665 ?
Pb1 Br1 2.9842(10) 4_566 ?
Pb1 Br2 3.0115(11) 5_676 ?
Pb1 Br2 3.0116(11) . ?
N1 C1 1.477(13) . ?
N1 H1A 0.9100 . ?
N1 H1B 0.9100 . ?
N1 H1C 0.9100 . ?
C1 C2 1.529(15) . ?
C1 H1D 0.9900 . ?
C1 H1E 0.9900 . ?
C2 C3 1.531(16) . ?
C2 H2A 0.9900 . ?
C2 H2B 0.9900 . ?
C3 C4 1.490(13) . ?
C3 H3A 0.9900 . ?
C3 H3B 0.9900 . ?
C4 H4A 0.9800 . ?
C4 H4B 0.9800 . ?
C4 H4C 0.9800 . ?

loop_
_geom_torsion_atom_site_label_1
_geom_torsion_atom_site_label_2
_geom_torsion_atom_site_label_3
_geom_torsion_atom_site_label_4
_geom_torsion
_geom_torsion_site_symmetry_1
_geom_torsion_site_symmetry_2
_geom_torsion_site_symmetry_3
_geom_torsion_site_symmetry_4
_geom_torsion_publ_flag
N1 C1 C2 C3 -179.5(8) . . . . ?
C1 C2 C3 C4 -179.1(9) . . . . ?
